data_4060663
loop_
_publ_author_name
'Milione, Stefano'
'Grisi, Fabia'
'Centore, Roberto'
'Tuzi, Angela'

_publ_section_title
;
 Neutral and Cationic Heteroscorpionate Aluminum Complexes:
 Synthesis, Structure, and Ring-Opening Polymerization of \e-Caprolactone
;
_journal_coden_ASTM ORGND7
_journal_issue 1
_journal_name_full Organometallics
_journal_page_first 266
_journal_page_last 274
_journal_paper_doi 10.1021/om050902e
_journal_volume 25
_journal_year 2006
_chemical_formula_moiety 'C23 H8 B F15 N2'
_chemical_formula_sum 'C23 H8 B F15 N2'
_chemical_formula_weight 608.12
_space_group_IT_number 14
_symmetry_cell_setting monoclinic
_symmetry_space_group_name_Hall '-P 2ybc'
_symmetry_space_group_name_H-M 'P 1 21/c 1'
_cell_angle_alpha 90.00
_cell_angle_beta 126.370(10)
_cell_angle_gamma 90.00
_cell_formula_units_Z 4
_cell_length_a 12.238(2)
_cell_length_b 12.973(2)
_cell_length_c 18.067(2)
_cell_measurement_temperature 173(2)
_cell_volume 2309.6(6)
_diffrn_ambient_temperature 173(2)
_exptl_crystal_density_diffrn 1.749
_cod_depositor_comments
;
 Updated bibliographic information.

 Antanas Vaitkus,
 2019-10-02
;
_cod_original_sg_symbol_H-M 'P 21/c'
_cod_database_code 4060663

loop_
_symmetry_equiv_pos_as_xyz
'x, y, z'
'-x, y+1/2, -z+1/2'
'-x, -y, -z'
'x, -y-1/2, z-1/2'

loop_
_atom_site_label
_atom_site_type_symbol
_atom_site_fract_x
_atom_site_fract_y
_atom_site_fract_z
_atom_site_U_iso_or_equiv
_atom_site_adp_type
_atom_site_occupancy
_atom_site_symmetry_multiplicity
_atom_site_calc_flag
_atom_site_refinement_flags
_atom_site_disorder_assembly
_atom_site_disorder_group
F1 F 0.3351(2) 0.32078(17) 0.61717(11) 0.0537(6) Uani 1 1 d . . .
F2 F 0.3848(2) 0.20378(19) 0.75161(12) 0.0693(7) Uani 1 1 d . . .
F3 F 0.2850(3) 0.00741(19) 0.71879(14) 0.0857(8) Uani 1 1 d . . .
F4 F 0.1339(2) -0.0670(2) 0.54398(14) 0.0728(7) Uani 1 1 d . . .
F5 F 0.0757(2) 0.05227(17) 0.40592(12) 0.0582(6) Uani 1 1 d . . .
F6 F 0.45365(18) 0.21761(16) 0.52006(12) 0.0528(6) Uani 1 1 d . . .
F7 F 0.5901(2) 0.0989(2) 0.47955(17) 0.0797(7) Uani 1 1 d . . .
F8 F 0.4571(3) 0.0020(2) 0.31394(18) 0.0961(9) Uani 1 1 d . . .
F9 F 0.1819(3) 0.0214(2) 0.19202(14) 0.0821(8) Uani 1 1 d . . .
F10 F 0.0440(2) 0.12742(18) 0.23443(13) 0.0645(7) Uani 1 1 d . . .
F11 F 0.0817(2) 0.40554(17) 0.48413(14) 0.0582(6) Uani 1 1 d . . .
F12 F 0.1389(2) 0.60654(19) 0.51368(17) 0.0808(8) Uani 1 1 d . . .
F13 F 0.3021(2) 0.69441(19) 0.47688(16) 0.0745(7) Uani 1 1 d . . .
F14 F 0.4062(2) 0.57645(17) 0.40709(14) 0.0617(6) Uani 1 1 d . . .
F15 F 0.3583(2) 0.37671(16) 0.38241(13) 0.0570(6) Uani 1 1 d . . .
N1 N 0.0095(3) 0.2664(2) 0.33608(17) 0.0410(8) Uani 1 1 d . . .
N2 N -0.0834(3) 0.2407(2) 0.35121(18) 0.0464(8) Uani 1 1 d . . .
H2N H -0.0464 0.2095 0.4172 0.046 Uiso 1 1 d R . .
B1 B 0.1701(4) 0.2585(3) 0.4130(2) 0.0350(10) Uani 1 1 d . . .
C1 C 0.1977(3) 0.1948(3) 0.5017(2) 0.0357(9) Uani 1 1 d . . .
C2 C 0.2777(3) 0.2264(3) 0.5934(2) 0.0386(9) Uani 1 1 d . . .
C3 C 0.3071(4) 0.1660(3) 0.6655(2) 0.0454(10) Uani 1 1 d . . .
C4 C 0.2586(4) 0.0681(4) 0.6502(2) 0.0522(11) Uani 1 1 d . . .
C5 C 0.1810(4) 0.0305(3) 0.5613(3) 0.0476(10) Uani 1 1 d . . .
C6 C 0.1538(3) 0.0943(3) 0.4918(2) 0.0418(9) Uani 1 1 d . . .
C7 C 0.2425(4) 0.1849(3) 0.3778(2) 0.0380(9) Uani 1 1 d . . .
C8 C 0.3810(4) 0.1701(3) 0.4365(2) 0.0424(9) Uani 1 1 d . . .
C9 C 0.4540(4) 0.1105(3) 0.4178(3) 0.0517(10) Uani 1 1 d . . .
C10 C 0.3878(5) 0.0599(3) 0.3347(3) 0.0589(11) Uani 1 1 d . . .
C11 C 0.2508(5) 0.0695(3) 0.2744(3) 0.0550(11) Uani 1 1 d . . .
C12 C 0.1814(4) 0.1288(3) 0.2974(2) 0.0438(10) Uani 1 1 d . . .
C13 C 0.2181(3) 0.3791(3) 0.4334(2) 0.0351(9) Uani 1 1 d . . .
C14 C 0.1657(3) 0.4448(3) 0.4654(2) 0.0435(10) Uani 1 1 d . . .
C15 C 0.1925(4) 0.5487(4) 0.4808(2) 0.0513(10) Uani 1 1 d . . .
C16 C 0.2741(4) 0.5930(3) 0.4621(2) 0.0490(10) Uani 1 1 d . . .
C17 C 0.3260(4) 0.5341(3) 0.4274(2) 0.0443(10) Uani 1 1 d . . .
C18 C 0.2998(3) 0.4298(3) 0.4156(2) 0.0400(9) Uani 1 1 d . . .
C19 C -0.2090(4) 0.2653(3) 0.2792(3) 0.0571(11) Uani 1 1 d . . .
C20 C -0.1977(4) 0.3065(3) 0.2149(3) 0.0605(12) Uani 1 1 d . . .
H20 H -0.2727 0.3440 0.1520 0.060 Uiso 1 1 d R . .
C21 C -0.0616(4) 0.3093(3) 0.2515(2) 0.0513(10) Uani 1 1 d . . .
C22 C 0.0033(4) 0.3517(4) 0.2097(2) 0.0710(13) Uani 1 1 d . . .
H22A H 0.0157 0.4262 0.2203 0.071 Uiso 1 1 calc R . .
H22B H -0.0548 0.3380 0.1435 0.071 Uiso 1 1 calc R . .
H22C H 0.0918 0.3187 0.2379 0.071 Uiso 1 1 calc R . .
C23 C -0.3284(4) 0.2468(4) 0.2797(3) 0.0814(14) Uani 1 1 d . . .
H23A H -0.3901 0.1979 0.2308 0.081 Uiso 1 1 calc R . .
H23B H -0.3759 0.3120 0.2693 0.081 Uiso 1 1 calc R . .
H23C H -0.2980 0.2182 0.3393 0.081 Uiso 1 1 calc R . .

loop_
_atom_site_aniso_label
_atom_site_aniso_U_11
_atom_site_aniso_U_22
_atom_site_aniso_U_33
_atom_site_aniso_U_23
_atom_site_aniso_U_13
_atom_site_aniso_U_12
F1 0.0585(14) 0.0491(16) 0.0443(11) -0.0072(11) 0.0255(10) -0.0155(12)
F2 0.0897(17) 0.0724(19) 0.0426(12) -0.0046(11) 0.0375(12) -0.0128(14)
F3 0.139(2) 0.065(2) 0.0672(14) 0.0183(13) 0.0686(15) -0.0016(16)
F4 0.1012(19) 0.0437(18) 0.0816(15) 0.0029(13) 0.0587(14) -0.0176(15)
F5 0.0715(15) 0.0439(16) 0.0477(12) -0.0080(10) 0.0291(11) -0.0187(12)
F6 0.0433(12) 0.0530(16) 0.0528(12) -0.0117(10) 0.0233(10) -0.0076(11)
F7 0.0583(17) 0.068(2) 0.1056(17) -0.0096(14) 0.0444(15) 0.0055(14)
F8 0.111(2) 0.082(2) 0.127(2) -0.0295(17) 0.0878(19) 0.0074(17)
F9 0.114(2) 0.068(2) 0.0647(14) -0.0230(13) 0.0535(14) -0.0063(16)
F10 0.0586(16) 0.0620(18) 0.0472(11) -0.0147(11) 0.0172(12) -0.0082(12)
F11 0.0593(14) 0.0491(16) 0.0864(14) -0.0053(12) 0.0543(12) -0.0072(12)
F12 0.0947(18) 0.0554(19) 0.1284(19) -0.0205(15) 0.0860(17) -0.0028(15)
F13 0.0936(18) 0.0336(17) 0.1069(17) -0.0120(13) 0.0653(15) -0.0123(14)
F14 0.0731(15) 0.0482(16) 0.0782(14) -0.0040(11) 0.0527(13) -0.0196(12)
F15 0.0809(16) 0.0423(15) 0.0761(14) -0.0069(11) 0.0620(13) -0.0102(12)
N1 0.0368(18) 0.034(2) 0.0415(17) 0.0015(14) 0.0173(15) -0.0049(15)
N2 0.037(2) 0.045(2) 0.0500(18) -0.0003(15) 0.0212(17) -0.0043(16)
B1 0.032(2) 0.031(3) 0.034(2) -0.0011(18) 0.0156(19) -0.004(2)
C1 0.032(2) 0.037(3) 0.037(2) 0.0015(18) 0.0200(17) -0.0016(18)
C2 0.041(2) 0.032(3) 0.046(2) -0.0040(19) 0.0278(19) -0.0093(19)
C3 0.049(2) 0.054(3) 0.035(2) -0.001(2) 0.0257(19) -0.002(2)
C4 0.072(3) 0.050(3) 0.046(2) 0.013(2) 0.041(2) 0.001(2)
C5 0.060(3) 0.032(3) 0.064(3) 0.003(2) 0.044(2) -0.007(2)
C6 0.046(2) 0.041(3) 0.041(2) -0.004(2) 0.0270(19) -0.009(2)
C7 0.044(2) 0.031(2) 0.0387(19) 0.0028(18) 0.0244(18) -0.0059(19)
C8 0.047(3) 0.035(3) 0.043(2) -0.0051(18) 0.026(2) -0.007(2)
C9 0.051(3) 0.038(3) 0.064(3) 0.002(2) 0.033(2) -0.001(2)
C10 0.073(3) 0.045(3) 0.074(3) -0.007(2) 0.052(3) -0.001(3)
C11 0.087(4) 0.034(3) 0.052(2) -0.011(2) 0.046(3) -0.011(3)
C12 0.045(3) 0.041(3) 0.038(2) -0.0020(19) 0.021(2) -0.006(2)
C13 0.032(2) 0.035(3) 0.0352(18) -0.0005(16) 0.0188(17) -0.0030(18)
C14 0.040(2) 0.044(3) 0.051(2) 0.0021(19) 0.0293(19) -0.006(2)
C15 0.053(3) 0.043(3) 0.064(2) -0.005(2) 0.038(2) 0.001(2)
C16 0.058(3) 0.028(3) 0.058(2) -0.003(2) 0.033(2) -0.002(2)
C17 0.052(3) 0.034(3) 0.051(2) 0.0026(19) 0.033(2) -0.009(2)
C18 0.045(2) 0.041(3) 0.0370(19) -0.0025(18) 0.0253(18) 0.001(2)
C19 0.034(3) 0.049(3) 0.061(3) -0.011(2) 0.013(2) -0.003(2)
C20 0.051(3) 0.042(3) 0.052(2) 0.000(2) 0.011(2) 0.009(2)
C21 0.051(3) 0.040(3) 0.040(2) 0.0030(19) 0.014(2) 0.004(2)
C22 0.087(3) 0.055(3) 0.055(2) 0.019(2) 0.034(2) 0.004(3)
C23 0.039(3) 0.077(4) 0.104(3) -0.011(3) 0.029(2) 0.000(3)

loop_
_geom_bond_atom_site_label_1
_geom_bond_atom_site_label_2
_geom_bond_distance
_geom_bond_site_symmetry_2
_geom_bond_publ_flag
F1 C2 1.349(4) . no
F2 C3 1.346(4) . no
F3 C4 1.336(4) . no
F4 C5 1.348(4) . no
F5 C6 1.363(4) . no
F6 C8 1.363(4) . no
F7 C9 1.355(4) . no
F8 C10 1.342(4) . no
F9 C11 1.352(4) . no
F10 C12 1.362(4) . no
F11 C14 1.358(4) . no
F12 C15 1.345(4) . no
F13 C16 1.345(4) . no
F14 C17 1.352(4) . no
F15 C18 1.363(4) . no
N1 C21 1.352(4) . no
N1 N2 1.359(3) . no
N1 B1 1.602(5) . no
N2 C19 1.336(4) . no
N2 H2N 1.0730 . no
B1 C13 1.634(5) . no
B1 C1 1.652(5) . no
B1 C7 1.663(5) . no
C1 C6 1.381(5) . no
C1 C2 1.395(4) . no
C2 C3 1.371(5) . no
C3 C4 1.360(5) . no
C4 C5 1.382(5) . no
C5 C6 1.371(5) . no
C7 C8 1.380(4) . no
C7 C12 1.382(4) . no
C8 C9 1.367(5) . no
C9 C10 1.377(5) . no
C10 C11 1.359(5) . no
C11 C12 1.380(5) . no
C13 C14 1.383(5) . no
C13 C18 1.385(5) . no
C14 C15 1.376(5) . no
C15 C16 1.358(5) . no
C16 C17 1.361(5) . no
C17 C18 1.377(5) . no
C19 C20 1.357(5) . no
C19 C23 1.487(5) . no
C20 C21 1.381(5) . no
C20 H20 1.0651 . no
C21 C22 1.487(5) . no
C22 H22A 0.9800 . no
C22 H22B 0.9800 . no
C22 H22C 0.9800 . no
C23 H23A 0.9800 . no
C23 H23B 0.9800 . no
C23 H23C 0.9800 . no

loop_
_cod_related_entry_id
_cod_related_entry_database
_cod_related_entry_code
1 ChemSpider 30659594
